data_2234837
loop_
_publ_author_name
'Rukiah, Mwaffak'
'Assaad, Thaer'

_publ_section_title
;
 Poly[[\m-(1-ammonioethane-1,1-diyl)bis(hydrogenphosphonato)]diaquachloridodisodium]:
 a powder X-ray diffraction study
;
_journal_coeditor_code WM2620
_journal_issue 5
_journal_name_full 'Acta Crystallographica Section E'
_journal_page_first m699
_journal_page_last m700
_journal_paper_doi 10.1107/S1600536812018077
_journal_volume 68
_journal_year 2012
_chemical_formula_iupac '[Na2 (C2 H8 N O6 P2) Cl (H2 O)2]'
_chemical_formula_moiety 'C2 H12 Cl N Na2 O8 P2'
_chemical_formula_sum 'C2 H12 Cl N Na2 O8 P2'
_chemical_formula_weight 321.50
_chemical_melting_point 623
_chemical_name_systematic
;
Poly[[\m-(1-ammonioethane-1,1-
diyl)bis(hydrogenphosphonato)]diaquachloridodisodium]
;
_space_group_IT_number 11
_symmetry_cell_setting monoclinic
_symmetry_space_group_name_Hall '-P 2yb'
_symmetry_space_group_name_H-M 'P 1 21/m 1'
_cell_angle_alpha 90.0
_cell_angle_beta 104.0764(7)
_cell_angle_gamma 90.0
_cell_formula_units_Z 2
_cell_length_a 5.53806(4)
_cell_length_b 10.50365(8)
_cell_length_c 10.20960(10)
_cell_measurement_temperature 298
_cell_volume 576.058(8)
_computing_cell_refinement 'GSAS (Larson & Von Dreele, 2004)'
_computing_data_collection 'WinXPOW (Stoe & Cie, 1999)'
_computing_data_reduction 'WinXPOW (Stoe & Cie, 1999)'
_computing_molecular_graphics 'ORTEP-3 (Farrugia, 1997)'
_computing_publication_material 'publCIF  (Westrip, 2010)'
_computing_structure_refinement 'GSAS (Larson & Von Dreele, 2004)'
_computing_structure_solution 'EXPO2009 (Altomare <i>et al.</i>, 2009)'
_diffrn_ambient_temperature 298
_diffrn_measurement_device_type 'STOE Transmission STADI P'
_diffrn_radiation_monochromator 'curved Ge(111)'
_diffrn_radiation_type 'Cu K\a~1~'
_diffrn_radiation_wavelength 1.5406
_exptl_absorpt_coefficient_mu 6.622
_exptl_absorpt_correction_T_max 0.4509
_exptl_absorpt_correction_T_min 0.3180
_exptl_absorpt_correction_type cylinder
_exptl_absorpt_process_details
;
Absorption/surface roughness correction: function number 4
in GSAS (Larson & Von Dreele, 2004).
Flat plate transmission absorption correction,
terms =     0.51550         0.0000,
correction is not refined.
;
_exptl_crystal_density_diffrn 1.854
_pd_calc_method 'Rietveld Refinement'
_pd_char_colour white
_pd_char_particle_morphology 'Fine powder'
_pd_instr_dist_mono/spec 130
_pd_instr_dist_spec/detc 173
_pd_instr_dist_src/mono 260
_pd_instr_location
;
Chemistry Department
 Atomic Energy Commission
 Damascus
 P.O.Box 6091
 Syrian Arab Republic
;
_pd_meas_2theta_range_inc 0.02
_pd_meas_2theta_range_max 91.98
_pd_meas_2theta_range_min 7.00
_pd_meas_number_of_points 4250
_pd_meas_scan_method step
_pd_phase_name EHDP2-1
_pd_prep_pressure 101.3
_pd_prep_temperature 298
_pd_proc_2theta_range_inc 0.02
_pd_proc_2theta_range_max 91.98
_pd_proc_2theta_range_min 7.00
_pd_proc_info_data_reduction none
_pd_proc_info_datetime 2012-02-01T10:47:00
_pd_proc_info_excluded_regions none
_pd_proc_ls_background_function
;   GSAS Background function number 1 with 20 terms.
 Shifted Chebyshev function of 1st kind
      1:    914.240     2:   -1034.48     3:    577.328     4:   -206.578
      5:    31.4580     6:    15.1650     7:   -17.0889     8:   0.311333
      9:    15.3490    10:   -12.5113    11:    3.19417    12:    9.78413
     13:   -11.5493    14:    7.63897    15:  -0.448352    16:   -4.70971
     17:    6.05628    18:   -4.89696    19:    6.60474    20:   -2.48023
;
_pd_proc_ls_peak_cutoff 0.00100
_pd_proc_ls_pref_orient_corr
;
March-Dollase
AXIS  1 Ratio=   1.12753  h= 0.000  k= 0.000  l= 1.000
Prefered orientation correction range: Min=   0.69761, Max=   1.19727
;
_pd_proc_ls_profile_function
;
CW Profile function number 4 with 21 terms
Pseudovoigt profile coefficients as parameterized in Thompson <i>et al.</i>
(1987)
Asymmetry correction of Finger <i>et al.</i> (1994).
Microstrain broadening by Stephens (1999).
Peak tails are ignored  where the intensity is below 0.0010 times the peak
  Aniso. broadening axis   0.0   0.0   1.0
;
_pd_proc_ls_prof_R_factor 0.0286
_pd_proc_ls_prof_wR_expected 0.0293
_pd_proc_ls_prof_wR_factor 0.0383
_pd_proc_number_of_points 4250
_pd_spec_mounting
;
powder loaded between two Mylar foils
;
_pd_spec_mount_mode transmission
_pd_spec_shape flat_sheet
_pd_spec_size_axial 8
_pd_spec_size_equat 8
_pd_spec_size_thick 0.1
_refine_diff_density_max 0.177
_refine_diff_density_min -0.162
_refine_ls_goodness_of_fit_all 1.33
_refine_ls_hydrogen_treatment mixed
_refine_ls_matrix_type full
_refine_ls_number_constraints 0
_refine_ls_number_parameters 109
_refine_ls_number_restraints 10
_refine_ls_shift/su_max 0.08
_refine_ls_shift/su_mean 0.00
_reflns_number_total 525
_cod_data_source_file wm2620.cif
_cod_data_source_block I
_cod_original_sg_symbol_H-M 'P 21/m'
_cod_database_code 2234837

loop_
_symmetry_equiv_pos_site_id
_symmetry_equiv_pos_as_xyz
1 +x,+y,+z
2 -x,+y+1/2,-z
-1 -x,-y,-z
-2 +x,-y+1/2,+z

loop_
_atom_site_aniso_label
_atom_site_aniso_U_11
_atom_site_aniso_U_22
_atom_site_aniso_U_33
_atom_site_aniso_U_12
_atom_site_aniso_U_13
_atom_site_aniso_U_23
P1 0.0136(12) 0.0168(12) 0.0188(16) -0.0016(11) 0.0031(12) -0.0026(13)
Cl1 0.0162(17) 0.0362(17) 0.024(2) 0.0 0.0015(16) 0.0
Na1 0.037(3) 0.031(3) 0.031(3) 0.008(2) 0.022(3) 0.007(3)
Na2 0.027(2) 0.030(2) 0.024(3) 0.0 0.004(2) 0.0

loop_
_atom_site_type_symbol
_atom_site_label
_atom_site_fract_x
_atom_site_fract_y
_atom_site_fract_z
_atom_site_U_iso_or_equiv
_atom_site_thermal_displace_type
_atom_site_occupancy
_atom_site_symmetry_multiplicity
P P1 0.1295(3) 0.10112(14) 0.1805(2) 0.01656 Uani 1.0 4
Cl Cl1 0.6926(3) 0.25 0.5220(2) 0.02613 Uani 1.0 2
Na Na1 0.5 0.0 0.5 0.03054 Uani 1.0 2
Na Na2 0.1724(5) 0.25 0.5042(3) 0.02699 Uani 1.0 2
O O1 0.1724(6) 0.0974(3) 0.3308(4) 0.0137(11) Uiso 1.0 4
O O2 -0.1356(6) 0.0911(3) 0.0983(4) 0.0137(11) Uiso 1.0 4
O O3 0.2987(8) -0.0041(4) 0.1397(4) 0.0164(11) Uiso 1.0 4
O O1w 0.2545(8) 0.0669(4) 0.6478(5) 0.0326(13) Uiso 1.0 4
N N1 0.5321(15) 0.25 0.1977(9) 0.022(2) Uiso 1.0 2
C C1 0.2590(13) 0.25 0.1280(8) 0.009(3) Uiso 1.0 2
C C2 0.2359(11) 0.25 -0.0250(6) 0.007(2) Uiso 1.0 2
H H1c2 0.0613(15) 0.25 -0.0726(10) 0.009(3) Uiso 1.0 2
H H2c2 0.315(2) 0.1743(6) -0.0494(10) 0.009(3) Uiso 1.0 4
H H1n1 0.608(7) 0.185(3) 0.173(5) 0.033(3) Uiso 1.0 4
H H2n1 0.576(11) 0.25 0.2855(10) 0.033(3) Uiso 1.0 2
H H3 0.252(8) -0.040(3) 0.0666(19) 0.0246(17) Uiso 1.0 4
H H1w 0.132(5) 0.021(4) 0.639(5) 0.0488(19) Uiso 1.0 4
H H2w 0.337(7) 0.077(4) 0.7255(17) 0.0488(19) Uiso 1.0 4

loop_
_atom_type_symbol
_atom_type_number_in_cell
_atom_type_scat_Cromer_Mann_a1
_atom_type_scat_Cromer_Mann_a2
_atom_type_scat_Cromer_Mann_a3
_atom_type_scat_Cromer_Mann_a4
_atom_type_scat_Cromer_Mann_b1
_atom_type_scat_Cromer_Mann_b2
_atom_type_scat_Cromer_Mann_b3
_atom_type_scat_Cromer_Mann_b4
_atom_type_scat_Cromer_Mann_c
_atom_type_scat_dispersion_real
_atom_type_scat_dispersion_imag
_atom_type_scat_source
P 4.0 6.43450 1.90670 4.17910 27.1570 1.78000 0.52600 1.49080 68.1645 1.11490 0.296 0.433 International_Tables_Vol_C
Cl-1 2.0 18.2915 0.00660 7.20840 1.17170 6.53370 19.5424 2.33860 60.4486 -16.378 0.364 0.702 International_Tables_Vol_C
Na+1 4.0 3.25650 2.66710 3.93620 6.11530 1.39980 0.20010 1.00320 14.0390 0.40400 0.135 0.124 International_Tables_Vol_C
O 16.0 3.04850 13.2771 2.28680 5.70110 1.54630 0.32390 0.86700 32.9089 0.25080 0.049 0.032 International_Tables_Vol_C
N 2.0 12.2126 0.00570 3.13220 9.89330 2.01250 28.9975 1.16630 0.58260 -11.529 0.031 0.018 International_Tables_Vol_C
C 4.0 2.31000 20.8439 1.02000 10.2075 1.58860 0.56870 0.86500 51.6512 0.21560 0.018 0.009 International_Tables_Vol_C
H 24.0 0.49300 10.5109 0.32291 26.1257 0.14019 3.14236 0.04081 57.7997 0.00304 0.000 0.000 International_Tables_Vol_C

loop_
_geom_angle_atom_site_label_1
_geom_angle_atom_site_label_2
_geom_angle_atom_site_label_3
_geom_angle_site_symmetry_1
_geom_angle_site_symmetry_3
_geom_angle
_geom_angle_publ_flag
O1 P1 O2 1_555 1_555 117.4(2) n
O1 P1 O3 1_555 1_555 107.4(2) n
O1 P1 C1 1_555 1_555 110.0(3) n
O2 P1 O3 1_555 1_555 111.5(2) n
O2 P1 C1 1_555 1_555 106.9(3) n
O3 P1 C1 1_555 1_555 102.7(3) n
P1 C1 P1 1_555 -2_555 115.1(4) n
P1 C1 N1 1_555 1_555 106.1(4) n
P1 C1 C2 1_555 1_555 110.6(3) n
N1 C1 C2 1_555 1_555 107.8(7) n
C1 C2 H1c2 1_555 1_555 109.6(4) n
C1 C2 H2c2 1_555 1_555 109.3(4) n
H1c2 C2 H2c2 1_555 1_555 109.3(5) n
H2c2 C2 H2c2 1_555 -2_555 110.1(11) n
C1 N1 H1n1 1_555 1_555 111.(4) n
C1 N1 H2n1 1_555 1_555 119(4) n
H1n1 N1 H1n1 1_555 -2_555 103(5) n
H1n1 N1 H2n1 1_555 1_555 105(4) n
O1 Na1 O1 1_555 -1_656 180.0 n
O1 Na1 O1w 1_555 1_555 83.23(13) n
O1 Na1 O1w 1_555 -1_656 96.77(13) n
O1w Na1 O1w 1_555 -1_656 180.0 n
Cl1 Na1 Cl1 1_555 2_646 180.0 n
Cl1 Na1 O1 1_555 1_555 82.29(9) n
Cl1 Na1 O1 1_555 -1_656 97.71(9) n
Cl1 Na1 O1w 1_555 1_555 86.43(10) n
Cl1 Na1 O1w 1_555 -1_656 93.57(10) n
O1 Na2 O1 1_555 -2_555 84.3(2) n
O1 Na2 O1w 1_555 1_555 83.14(14) n
O1 Na2 O1w 1_555 -2_555 163.5(2) n
O1w Na2 O1w 1_555 -2_555 106.9(3) n
Cl1 Na2 Cl1 1_455 1_555 172.72(18) n
Cl1 Na2 O1 1_455 1_555 103.11(14) n
Cl1 Na2 O1 1_455 -2_565 92.54(2) n
Cl1 Na2 O1w 1_455 1_555 90.14(14) n
Cl1 Na2 O1w 1_455 -2_565 90.02(3) n
Na1 Cl1 Na1 1_555 2_656 136.97(7) n
Na1 Cl1 Na2 1_555 1_555 68.74(4) n
Na1 Cl1 Na2 1_555 1_655 110.65(4) n
Na2 Cl1 Na2 1_555 1_655 172.72(18) n
P1 O1 Na1 1_555 1_555 130.6(2) n
P1 O1 Na2 1_555 1_555 135.7(2) n
Na1 O1 Na2 1_555 1_555 83.63(13) n
Na1 O1w Na2 1_555 1_555 84.34(16) n
Na1 O1w H1w 1_555 1_555 110(4) n
Na1 O1w H2w 1_555 1_555 113.(4) n
Na2 O1w H1w 1_555 1_555 112(4) n
Na2 O1w H2w 1_555 1_555 118.(3) n
H1w O1w H2w 1_555 1_555 116(4) n

loop_
_geom_bond_atom_site_label_1
_geom_bond_atom_site_label_2
_geom_bond_site_symmetry_2
_geom_bond_distance
_geom_bond_publ_flag
P1 O1 1_555 1.495(4) n
P1 O2 1_555 1.507(4) n
P1 O3 1_555 1.570(4) n
P1 C1 1_555 1.853(4) n
C2 C1 1_555 1.537(9) n
C2 H1c2 1_555 0.971(11) n
C2 H2c2 1_555 0.969(9) n
N1 C1 1_555 1.507(10) n
N1 H1n1 1_555 0.87(3) n
N1 H2n1 1_555 0.870(14) n
Na1 Cl1 1_555 2.8226(7) n
Na2 Cl1 1_455 2.707(3) n
Na2 Cl1 1_555 2.842(3) n
Na1 O1 1_555 2.408(3) n
Na1 O1w 1_555 2.370(5) n
Na2 O1 1_555 2.389(4) n
Na2 O1w 1_555 2.394(5) n

loop_
_geom_hbond_atom_site_label_D
_geom_hbond_atom_site_label_H
_geom_hbond_atom_site_label_A
_geom_hbond_site_symmetry_A
_geom_hbond_distance_DH
_geom_hbond_distance_HA
_geom_hbond_distance_DA
_geom_hbond_angle_DHA
_geom_hbond_publ_flag
O3 H3 O2 -1_555 0.82(2) 1.74(2) 2.547(6) 170(4) y
O1W H1W O1 -1_556 0.82(3) 2.18(4) 2.978(6) 166(5) y
O1W H2W O3 -1_656 0.82(2) 2.28(3) 2.942(6) 138(3) y
N1 H1N1 O2 1_655 0.87(3) 2.02(4) 2.848(8) 158(3) y
N1 H2N1 Cl1 . 0.87(3) 2.343(10) 3.213(9) 180(3) y

loop_
_geom_torsion_atom_site_label_1
_geom_torsion_atom_site_label_2
_geom_torsion_atom_site_label_3
_geom_torsion_atom_site_label_4
_geom_torsion_site_symmetry_1
_geom_torsion_site_symmetry_4
_geom_torsion
_geom_torsion_publ_flag
Na2 Cl1 Na1 O1 . . 43.53(11) n
Na2 Cl1 Na1 O1W . . -40.11(13) n
Na1 Cl1 Na2 O1 . . -43.99(9) n
Na1 Cl1 Na2 O1W . . 39.68(12) n
O2 P1 O1 Na1 . . 142.2(2) n
O2 P1 O1 Na2 . . -85.9(3) n
O3 P1 O1 Na1 . . 15.7(3) n
O3 P1 O1 Na2 . . 147.7(3) n
C1 P1 O1 Na1 . . -95.3(3) n
C1 P1 O1 Na2 . . 36.7(4) n
O1 P1 C1 N1 . . 58.6(5) n
O1 P1 C1 C2 . . 175.2(4) n
O1 P1 C1 P1 . -2_555 -58.5(5) n
O2 P1 C1 N1 . . -172.9(4) n
O2 P1 C1 C2 . . -56.3(5) n
O2 P1 C1 P1 . -2_555 70.0(5) n
O3 P1 C1 N1 . . -55.5(5) n
O3 P1 C1 C2 . . 61.2(5) n
O3 P1 C1 P1 . -2_555 -172.6(4) n
Cl1 Na1 O1 P1 . . 98.2(2) n
Cl1 Na1 O1 Na2 . . -50.23(10) n
O1W Na1 O1 P1 . . -174.5(3) n
O1W Na1 O1 Na2 . . 37.07(14) n
Cl1 Na1 O1 P1 2_646 . -81.8(2) n
O1W Na1 O1 P1 -1_656 . 5.5(3) n
O1W Na1 O1 Na2 -1_656 . -142.93(14) n
Cl1 Na1 O1W Na2 . . 45.75(12) n
O1 Na1 O1W Na2 . . -36.91(13) n
O1 Na1 O1W Na2 -1_656 . 143.09(13) n
Cl1 Na2 O1 P1 . . -95.6(3) n
Cl1 Na2 O1 Na1 . . 49.77(8) n
O1W Na2 O1 P1 . . 178.0(3) n
O1W Na2 O1 Na1 . . -36.65(14) n
Cl1 Na2 O1 P1 1_455 . 89.4(3) n
O1 Na2 O1 P1 -2_555 . -12.7(3) n
O1 Na2 O1 Na1 -2_555 . 132.66(13) n
Cl1 Na2 O1W Na1 . . -45.41(11) n
O1 Na2 O1W Na1 . . 37.27(14) n
O1W Na2 O1W Na1 -2_555 . -129.37(17) n
